data_7043388
loop_
_publ_author_name
'Biancalana, Lorenzo'
'Batchelor, Lucinda K.'
'De Palo, Alice'
'Zacchini, Stefano'
'Pampaloni, Guido'
'Dyson, Paul J.'
'Marchetti, Fabio'

_publ_section_title
;
 A general strategy to add diversity to ruthenium arene complexes with
 bioactive organic compounds via a coordinated
 (4-hydroxyphenyl)diphenylphosphine ligand
;
_journal_name_full 'Dalton Trans.'
_journal_paper_doi 10.1039/C7DT02062G
_journal_year 2017
_chemical_formula_sum 'C37 H35 Cl2 O4 P Ru'
_chemical_formula_weight 746.59
_space_group_crystal_system triclinic
_space_group_IT_number 2
_space_group_name_Hall '-P 1'
_space_group_name_H-M_alt 'P -1'
_symmetry_space_group_name_Hall '-P 1'
_symmetry_space_group_name_H-M 'P -1'
_atom_sites_solution_hydrogens geom
_audit_creation_method SHELXL-2014/7
_audit_update_record
;
2017-04-26 deposited with the CCDC.
2017-06-09 downloaded from the CCDC.
;
_cell_angle_alpha 114.0750(10)
_cell_angle_beta 92.914(2)
_cell_angle_gamma 97.381(2)
_cell_formula_units_Z 2
_cell_length_a 10.9850(3)
_cell_length_b 12.0865(4)
_cell_length_c 13.9883(4)
_cell_measurement_reflns_used 4528
_cell_measurement_temperature 293(2)
_cell_measurement_theta_max 21.6095
_cell_measurement_theta_min 2.330
_cell_volume 1670.66(9)
_computing_cell_refinement 'APEX3 (Bruker AXS, 2015)'
_computing_data_collection 'APEX3 (Bruker AXS, 2015)'
_computing_data_reduction 'SAINT (Bruker AXS, 2015)'
_computing_molecular_graphics 'ORTEPIII (Johnson, 1996)'
_computing_publication_material 'XCIF 2014/2 (Bruker AXS, 2014)'
_computing_structure_refinement 'SHELXL-2014/7 (Sheldrick, 2014)'
_computing_structure_solution 'SHELXT (Sheldrick, 2015)'
_diffrn_ambient_temperature 293(2)
_diffrn_measured_fraction_theta_full 0.997
_diffrn_measured_fraction_theta_max 0.997
_diffrn_measurement_device_type 'CCD area detector'
_diffrn_measurement_method 'phi and omega scans'
_diffrn_radiation_type MoK\a
_diffrn_radiation_wavelength 0.71073
_diffrn_reflns_av_R_equivalents 0.0587
_diffrn_reflns_av_unetI/netI 0.0556
_diffrn_reflns_Laue_measured_fraction_full 0.997
_diffrn_reflns_Laue_measured_fraction_max 0.997
_diffrn_reflns_limit_h_max 13
_diffrn_reflns_limit_h_min -13
_diffrn_reflns_limit_k_max 14
_diffrn_reflns_limit_k_min -14
_diffrn_reflns_limit_l_max 16
_diffrn_reflns_limit_l_min -16
_diffrn_reflns_number 25440
_diffrn_reflns_point_group_measured_fraction_full 0.997
_diffrn_reflns_point_group_measured_fraction_max 0.997
_diffrn_reflns_theta_full 25.242
_diffrn_reflns_theta_max 25.498
_diffrn_reflns_theta_min 1.605
_diffrn_source 'fine-focus sealed tube'
_exptl_absorpt_coefficient_mu 0.716
_exptl_absorpt_correction_T_max 0.7454
_exptl_absorpt_correction_T_min 0.6328
_exptl_absorpt_correction_type empirical
_exptl_absorpt_process_details
; 
 Data were corrected for Lorentz polarization and absorption
 effects (empirical absorption correction SADABS).
 R(int) =  0.0799 (selected reflections only, before parameter refinement)
 R(int) =  0.0548 (selected reflections only, after parameter refinement)
;
_exptl_crystal_colour orange
_exptl_crystal_density_diffrn 1.484
_exptl_crystal_description plate
_exptl_crystal_F_000 764
_exptl_crystal_size_max 0.160
_exptl_crystal_size_mid 0.130
_exptl_crystal_size_min 0.120
_refine_diff_density_max 0.770
_refine_diff_density_min -0.351
_refine_diff_density_rms 0.086
_refine_ls_extinction_method none
_refine_ls_goodness_of_fit_ref 1.042
_refine_ls_hydrogen_treatment constr
_refine_ls_matrix_type full
_refine_ls_number_parameters 406
_refine_ls_number_reflns 6194
_refine_ls_number_restraints 0
_refine_ls_restrained_S_all 1.042
_refine_ls_R_factor_all 0.0667
_refine_ls_R_factor_gt 0.0443
_refine_ls_shift/su_max 0.001
_refine_ls_shift/su_mean 0.000
_refine_ls_structure_factor_coef Fsqd
_refine_ls_weighting_details 'w=1/[\s^2^(Fo^2^)+(0.0557P)^2^+0.5471P] where P=(Fo^2^+2Fc^2^)/3'
_refine_ls_weighting_scheme calc
_refine_ls_wR_factor_gt 0.1020
_refine_ls_wR_factor_ref 0.1134
_reflns_Friedel_coverage 0.000
_reflns_number_gt 4717
_reflns_number_total 6194
_reflns_threshold_expression 'I > 2\s(I)'
_cod_data_source_file c7dt02062g2.cif
_cod_data_source_block 2
_cod_original_cell_volume 1670.65(9)
_cod_database_code 7043388
_shelx_shelxl_version_number 2014/7
_shelx_space_group_comment
;
The symmetry employed for this shelxl refinement is uniquely defined
by the following loop, which should always be used as a source of
symmetry information in preference to the above space-group names.
They are only intended as comments.
;
_shelx_estimated_absorpt_t_min 0.894
_shelx_estimated_absorpt_t_max 0.919

loop_
_space_group_symop_operation_xyz
'x, y, z'
'-x, -y, -z'

loop_
_atom_site_label
_atom_site_type_symbol
_atom_site_fract_x
_atom_site_fract_y
_atom_site_fract_z
_atom_site_U_iso_or_equiv
_atom_site_adp_type
_atom_site_occupancy
_atom_site_site_symmetry_order
_atom_site_calc_flag
_atom_site_refinement_flags_posn
_atom_site_refinement_flags_adp
C1 C 0.4921(4) 0.6514(4) 0.7787(4) 0.0525(12) Uani 1 1 d . .
C2 C 0.4563(4) 0.7656(4) 0.8048(3) 0.0521(12) Uani 1 1 d . .
H2 H 0.4737 0.8245 0.8740 0.063 Uiso 1 1 calc R U
C3 C 0.3932(4) 0.7951(4) 0.7278(3) 0.0459(11) Uani 1 1 d . .
H3 H 0.3698 0.8721 0.7477 0.055 Uiso 1 1 calc R U
C4 C 0.3669(4) 0.7087(4) 0.6234(3) 0.0458(11) Uani 1 1 d . .
C5 C 0.4015(4) 0.5903(4) 0.5971(3) 0.0466(11) Uani 1 1 d . .
H5 H 0.3828 0.5305 0.5283 0.056 Uiso 1 1 calc R U
C6 C 0.4623(4) 0.5631(4) 0.6719(4) 0.0491(11) Uani 1 1 d . .
H6 H 0.4841 0.4855 0.6522 0.059 Uiso 1 1 calc R U
C7 C 0.5567(6) 0.6209(6) 0.8585(4) 0.0802(18) Uani 1 1 d . .
H7A H 0.5737 0.5385 0.8256 0.120 Uiso 1 1 calc R U
H7B H 0.6330 0.6769 0.8880 0.120 Uiso 1 1 calc R U
H7C H 0.5053 0.6277 0.9135 0.120 Uiso 1 1 calc R U
C8 C 0.3013(4) 0.7336(5) 0.5388(4) 0.0556(12) Uani 1 1 d . .
H8 H 0.3381 0.6928 0.4736 0.067 Uiso 1 1 calc R U
C9 C 0.3121(5) 0.8683(5) 0.5611(5) 0.0756(17) Uani 1 1 d . .
H9A H 0.2681 0.8764 0.5039 0.113 Uiso 1 1 calc R U
H9B H 0.2773 0.9108 0.6252 0.113 Uiso 1 1 calc R U
H9C H 0.3975 0.9029 0.5685 0.113 Uiso 1 1 calc R U
C10 C 0.1655(5) 0.6726(5) 0.5208(5) 0.0800(18) Uani 1 1 d . .
H10A H 0.1219 0.6874 0.4671 0.120 Uiso 1 1 calc R U
H10B H 0.1612 0.5858 0.4990 0.120 Uiso 1 1 calc R U
H10C H 0.1286 0.7067 0.5852 0.120 Uiso 1 1 calc R U
C11 C 0.5989(4) 1.0489(3) 0.7794(3) 0.0343(9) Uani 1 1 d . .
C12 C 0.5990(4) 1.0929(4) 0.7017(3) 0.0442(10) Uani 1 1 d . .
H12 H 0.6543 1.0699 0.6516 0.053 Uiso 1 1 calc R U
C13 C 0.5186(4) 1.1702(4) 0.6975(4) 0.0512(12) Uani 1 1 d . .
H13 H 0.5207 1.2001 0.6459 0.061 Uiso 1 1 calc R U
C14 C 0.4354(4) 1.2026(4) 0.7703(3) 0.0464(11) Uani 1 1 d . .
C15 C 0.4318(4) 1.1610(4) 0.8482(4) 0.0484(11) Uani 1 1 d . .
H15 H 0.3748 1.1832 0.8968 0.058 Uiso 1 1 calc R U
C16 C 0.5149(4) 1.0849(4) 0.8531(3) 0.0427(10) Uani 1 1 d . .
H16 H 0.5142 1.0578 0.9064 0.051 Uiso 1 1 calc R U
C17 C 0.3217(4) 1.3701(4) 0.8356(4) 0.0474(11) Uani 1 1 d . .
C18 C 0.2309(4) 1.4267(4) 0.7948(4) 0.0436(10) Uani 1 1 d . .
C19 C 0.2021(4) 1.3900(4) 0.6875(4) 0.0503(12) Uani 1 1 d . .
H19 H 0.2381 1.3273 0.6402 0.060 Uiso 1 1 calc R U
C20 C 0.1218(4) 1.4442(5) 0.6501(4) 0.0604(13) Uani 1 1 d . .
H20 H 0.1061 1.4199 0.5778 0.073 Uiso 1 1 calc R U
C21 C 0.0641(5) 1.5340(5) 0.7179(5) 0.0699(15) Uani 1 1 d . .
H21 H 0.0075 1.5688 0.6918 0.084 Uiso 1 1 calc R U
C22 C 0.0906(5) 1.5722(5) 0.8247(5) 0.0686(15) Uani 1 1 d . .
H22 H 0.0514 1.6329 0.8710 0.082 Uiso 1 1 calc R U
C23 C 0.1750(4) 1.5212(4) 0.8640(4) 0.0523(12) Uani 1 1 d . .
C24 C 0.1620(5) 1.5028(5) 1.0246(5) 0.0652(14) Uani 1 1 d . .
C25 C 0.2030(6) 1.5693(5) 1.1403(5) 0.089(2) Uani 1 1 d . .
H25A H 0.2512 1.6477 1.1548 0.134 Uiso 1 1 calc R U
H25B H 0.1319 1.5812 1.1783 0.134 Uiso 1 1 calc R U
H25C H 0.2523 1.5217 1.1620 0.134 Uiso 1 1 calc R U
C26 C 0.8327(4) 0.9812(4) 0.7237(3) 0.0364(9) Uani 1 1 d . .
C27 C 0.8908(4) 1.1025(4) 0.7771(4) 0.0474(11) Uani 1 1 d . .
H27 H 0.8584 1.1553 0.8356 0.057 Uiso 1 1 calc R U
C28 C 0.9957(5) 1.1458(5) 0.7445(4) 0.0574(13) Uani 1 1 d . .
H28 H 1.0326 1.2276 0.7802 0.069 Uiso 1 1 calc R U
C29 C 1.0460(4) 1.0684(5) 0.6594(4) 0.0586(13) Uani 1 1 d . .
H29 H 1.1169 1.0971 0.6372 0.070 Uiso 1 1 calc R U
C30 C 0.9896(4) 0.9478(5) 0.6074(4) 0.0551(12) Uani 1 1 d . .
H30 H 1.0231 0.8950 0.5497 0.066 Uiso 1 1 calc R U
C31 C 0.8842(4) 0.9035(4) 0.6391(3) 0.0452(11) Uani 1 1 d . .
H31 H 0.8480 0.8215 0.6034 0.054 Uiso 1 1 calc R U
C32 C 0.7514(4) 0.9644(4) 0.9064(3) 0.0365(9) Uani 1 1 d . .
C33 C 0.7609(4) 1.0787(4) 0.9909(3) 0.0443(10) Uani 1 1 d . .
H33 H 0.7291 1.1418 0.9816 0.053 Uiso 1 1 calc R U
C34 C 0.8177(4) 1.0991(4) 1.0888(3) 0.0510(12) Uani 1 1 d . .
H34 H 0.8234 1.1757 1.1449 0.061 Uiso 1 1 calc R U
C35 C 0.8652(4) 1.0076(5) 1.1035(3) 0.0535(12) Uani 1 1 d . .
H35 H 0.9029 1.0219 1.1694 0.064 Uiso 1 1 calc R U
C36 C 0.8573(4) 0.8939(4) 1.0205(4) 0.0543(12) Uani 1 1 d . .
H36 H 0.8901 0.8316 1.0302 0.065 Uiso 1 1 calc R U
C37 C 0.8005(4) 0.8731(4) 0.9233(3) 0.0427(10) Uani 1 1 d . .
H37 H 0.7950 0.7960 0.8678 0.051 Uiso 1 1 calc R U
Cl1 Cl 0.60609(10) 0.76380(11) 0.51896(8) 0.0479(3) Uani 1 1 d . .
Cl2 Cl 0.75147(10) 0.63981(10) 0.66162(9) 0.0514(3) Uani 1 1 d . .
O1 O 0.3503(3) 1.2710(3) 0.7543(3) 0.0628(9) Uani 1 1 d . .
O2 O 0.3670(4) 1.4037(3) 0.9231(3) 0.0784(12) Uani 1 1 d . .
O3 O 0.2043(3) 1.5715(3) 0.9735(3) 0.0651(9) Uani 1 1 d . .
O4 O 0.1009(4) 1.4035(4) 0.9820(3) 0.0806(12) Uani 1 1 d . .
P1 P 0.69213(9) 0.93110(9) 0.77074(8) 0.0323(2) Uani 1 1 d . .
Ru1 Ru 0.56838(3) 0.73533(3) 0.67585(2) 0.03383(12) Uani 1 1 d . .

loop_
_atom_site_aniso_label
_atom_site_aniso_U_11
_atom_site_aniso_U_22
_atom_site_aniso_U_33
_atom_site_aniso_U_23
_atom_site_aniso_U_13
_atom_site_aniso_U_12
C1 0.057(3) 0.054(3) 0.046(3) 0.024(2) 0.002(2) -0.004(2)
C2 0.048(3) 0.058(3) 0.038(3) 0.009(2) 0.014(2) 0.000(2)
C3 0.037(2) 0.045(3) 0.050(3) 0.011(2) 0.014(2) 0.011(2)
C4 0.033(2) 0.051(3) 0.046(3) 0.013(2) 0.0055(19) 0.006(2)
C5 0.036(2) 0.047(3) 0.041(3) 0.005(2) 0.0015(19) 0.000(2)
C6 0.049(3) 0.039(2) 0.056(3) 0.019(2) 0.001(2) 0.000(2)
C7 0.090(4) 0.094(4) 0.066(4) 0.051(3) -0.004(3) -0.007(4)
C8 0.043(3) 0.066(3) 0.053(3) 0.020(3) -0.004(2) 0.012(2)
C9 0.057(3) 0.082(4) 0.105(5) 0.055(4) -0.001(3) 0.017(3)
C10 0.051(3) 0.077(4) 0.108(5) 0.041(4) -0.016(3) 0.001(3)
C11 0.033(2) 0.033(2) 0.035(2) 0.0120(18) 0.0034(17) 0.0095(17)
C12 0.049(3) 0.048(3) 0.042(2) 0.021(2) 0.009(2) 0.017(2)
C13 0.064(3) 0.055(3) 0.045(3) 0.027(2) 0.006(2) 0.023(2)
C14 0.047(3) 0.050(3) 0.046(3) 0.021(2) 0.003(2) 0.023(2)
C15 0.049(3) 0.049(3) 0.046(3) 0.014(2) 0.015(2) 0.020(2)
C16 0.054(3) 0.040(2) 0.040(2) 0.019(2) 0.011(2) 0.016(2)
C17 0.047(3) 0.041(3) 0.055(3) 0.020(2) 0.005(2) 0.012(2)
C18 0.035(2) 0.041(2) 0.058(3) 0.024(2) 0.006(2) 0.0062(19)
C19 0.038(3) 0.053(3) 0.068(3) 0.032(3) 0.011(2) 0.010(2)
C20 0.047(3) 0.075(4) 0.073(4) 0.043(3) 0.004(3) 0.015(3)
C21 0.059(3) 0.072(4) 0.097(5) 0.051(4) 0.004(3) 0.022(3)
C22 0.064(3) 0.059(3) 0.093(4) 0.036(3) 0.019(3) 0.027(3)
C23 0.049(3) 0.044(3) 0.066(3) 0.022(2) 0.008(2) 0.013(2)
C24 0.076(4) 0.053(3) 0.069(4) 0.024(3) 0.018(3) 0.023(3)
C25 0.105(5) 0.077(4) 0.070(4) 0.012(3) 0.002(4) 0.029(4)
C26 0.033(2) 0.043(2) 0.035(2) 0.0178(19) 0.0047(17) 0.0084(18)
C27 0.050(3) 0.041(3) 0.051(3) 0.019(2) 0.010(2) 0.007(2)
C28 0.056(3) 0.050(3) 0.067(3) 0.029(3) 0.006(3) -0.003(2)
C29 0.045(3) 0.072(4) 0.068(3) 0.041(3) 0.012(2) 0.000(3)
C30 0.046(3) 0.075(4) 0.051(3) 0.028(3) 0.015(2) 0.018(3)
C31 0.038(2) 0.053(3) 0.043(3) 0.018(2) 0.0035(19) 0.009(2)
C32 0.036(2) 0.037(2) 0.032(2) 0.0121(18) 0.0011(17) 0.0013(18)
C33 0.048(3) 0.044(3) 0.037(2) 0.014(2) 0.002(2) 0.007(2)
C34 0.057(3) 0.050(3) 0.032(2) 0.004(2) 0.002(2) 0.001(2)
C35 0.058(3) 0.067(3) 0.034(2) 0.023(2) -0.007(2) 0.000(3)
C36 0.059(3) 0.060(3) 0.053(3) 0.033(3) -0.005(2) 0.013(2)
C37 0.046(3) 0.041(2) 0.040(2) 0.015(2) -0.0015(19) 0.008(2)
Cl1 0.0459(6) 0.0653(7) 0.0328(6) 0.0199(5) 0.0046(5) 0.0117(5)
Cl2 0.0506(7) 0.0448(6) 0.0519(7) 0.0105(5) 0.0004(5) 0.0198(5)
O1 0.076(2) 0.066(2) 0.053(2) 0.0226(18) 0.0060(17) 0.0431(19)
O2 0.106(3) 0.063(2) 0.057(2) 0.0114(19) -0.015(2) 0.039(2)
O3 0.072(2) 0.0424(19) 0.074(3) 0.0148(18) 0.0086(19) 0.0180(17)
O4 0.107(3) 0.061(2) 0.071(3) 0.024(2) 0.023(2) 0.006(2)
P1 0.0357(6) 0.0325(5) 0.0283(5) 0.0111(4) 0.0038(4) 0.0097(4)
Ru1 0.0353(2) 0.03398(19) 0.02795(18) 0.00813(14) 0.00260(13) 0.00805(14)

loop_
_atom_type_symbol
_atom_type_description
_atom_type_scat_dispersion_real
_atom_type_scat_dispersion_imag
_atom_type_scat_source
C C 0.0033 0.0016 'International Tables Vol C Tables 4.2.6.8 and 6.1.1.4'
H H 0.0000 0.0000 'International Tables Vol C Tables 4.2.6.8 and 6.1.1.4'
O O 0.0106 0.0060 'International Tables Vol C Tables 4.2.6.8 and 6.1.1.4'
P P 0.1023 0.0942 'International Tables Vol C Tables 4.2.6.8 and 6.1.1.4'
Cl Cl 0.1484 0.1585 'International Tables Vol C Tables 4.2.6.8 and 6.1.1.4'
Ru Ru -1.2594 0.8363 'International Tables Vol C Tables 4.2.6.8 and 6.1.1.4'

loop_
_geom_angle_atom_site_label_1
_geom_angle_atom_site_label_2
_geom_angle_atom_site_label_3
_geom_angle
C2 C1 C6 117.3(4)
C2 C1 C7 121.7(5)
C6 C1 C7 121.0(5)
C2 C1 Ru1 69.8(3)
C6 C1 Ru1 71.9(3)
C7 C1 Ru1 130.0(4)
C1 C2 C3 121.9(4)
C1 C2 Ru1 73.2(3)
C3 C2 Ru1 71.8(2)
C1 C2 H2 119.1
C3 C2 H2 119.1
Ru1 C2 H2 128.3
C4 C3 C2 120.2(4)
C4 C3 Ru1 73.2(2)
C2 C3 Ru1 69.7(2)
C4 C3 H3 119.9
C2 C3 H3 119.9
Ru1 C3 H3 129.5
C3 C4 C5 117.9(4)
C3 C4 C8 122.9(4)
C5 C4 C8 119.2(4)
C3 C4 Ru1 70.1(2)
C5 C4 Ru1 71.7(2)
C8 C4 Ru1 130.7(3)
C6 C5 C4 121.4(4)
C6 C5 Ru1 71.4(3)
C4 C5 Ru1 71.0(2)
C6 C5 H5 119.3
C4 C5 H5 119.3
Ru1 C5 H5 131.1
C5 C6 C1 121.4(4)
C5 C6 Ru1 72.6(3)
C1 C6 Ru1 70.6(3)
C5 C6 H6 119.3
C1 C6 H6 119.3
Ru1 C6 H6 130.2
C1 C7 H7A 109.5
C1 C7 H7B 109.5
H7A C7 H7B 109.5
C1 C7 H7C 109.5
H7A C7 H7C 109.5
H7B C7 H7C 109.5
C4 C8 C9 114.5(4)
C4 C8 C10 108.1(4)
C9 C8 C10 111.3(4)
C4 C8 H8 107.6
C9 C8 H8 107.6
C10 C8 H8 107.6
C8 C9 H9A 109.5
C8 C9 H9B 109.5
H9A C9 H9B 109.5
C8 C9 H9C 109.5
H9A C9 H9C 109.5
H9B C9 H9C 109.5
C8 C10 H10A 109.5
C8 C10 H10B 109.5
H10A C10 H10B 109.5
C8 C10 H10C 109.5
H10A C10 H10C 109.5
H10B C10 H10C 109.5
C12 C11 C16 118.0(4)
C12 C11 P1 119.3(3)
C16 C11 P1 122.2(3)
C13 C12 C11 121.2(4)
C13 C12 H12 119.4
C11 C12 H12 119.4
C14 C13 C12 119.4(4)
C14 C13 H13 120.3
C12 C13 H13 120.3
C15 C14 C13 121.3(4)
C15 C14 O1 123.0(4)
C13 C14 O1 115.5(4)
C14 C15 C16 119.0(4)
C14 C15 H15 120.5
C16 C15 H15 120.5
C11 C16 C15 121.1(4)
C11 C16 H16 119.5
C15 C16 H16 119.5
O2 C17 O1 122.7(4)
O2 C17 C18 127.8(4)
O1 C17 C18 109.5(4)
C19 C18 C23 118.0(4)
C19 C18 C17 121.2(4)
C23 C18 C17 120.9(4)
C20 C19 C18 121.3(5)
C20 C19 H19 119.4
C18 C19 H19 119.4
C19 C20 C21 120.6(5)
C19 C20 H20 119.7
C21 C20 H20 119.7
C20 C21 C22 119.4(5)
C20 C21 H21 120.3
C22 C21 H21 120.3
C21 C22 C23 120.7(5)
C21 C22 H22 119.7
C23 C22 H22 119.7
C22 C23 O3 117.3(4)
C22 C23 C18 120.0(5)
O3 C23 C18 122.7(4)
O4 C24 O3 123.8(5)
O4 C24 C25 125.6(6)
O3 C24 C25 110.6(5)
C24 C25 H25A 109.5
C24 C25 H25B 109.5
H25A C25 H25B 109.5
C24 C25 H25C 109.5
H25A C25 H25C 109.5
H25B C25 H25C 109.5
C31 C26 C27 118.7(4)
C31 C26 P1 123.0(3)
C27 C26 P1 118.3(3)
C28 C27 C26 120.9(4)
C28 C27 H27 119.5
C26 C27 H27 119.5
C29 C28 C27 120.2(5)
C29 C28 H28 119.9
C27 C28 H28 119.9
C28 C29 C30 118.9(4)
C28 C29 H29 120.6
C30 C29 H29 120.6
C29 C30 C31 121.4(4)
C29 C30 H30 119.3
C31 C30 H30 119.3
C26 C31 C30 119.9(4)
C26 C31 H31 120.1
C30 C31 H31 120.1
C37 C32 C33 118.0(4)
C37 C32 P1 117.6(3)
C33 C32 P1 124.1(3)
C34 C33 C32 120.3(4)
C34 C33 H33 119.8
C32 C33 H33 119.8
C35 C34 C33 120.6(4)
C35 C34 H34 119.7
C33 C34 H34 119.7
C34 C35 C36 119.9(4)
C34 C35 H35 120.0
C36 C35 H35 120.0
C37 C36 C35 119.7(4)
C37 C36 H36 120.1
C35 C36 H36 120.1
C36 C37 C32 121.4(4)
C36 C37 H37 119.3
C32 C37 H37 119.3
C17 O1 C14 121.3(4)
C24 O3 C23 117.6(4)
C11 P1 C32 106.61(18)
C11 P1 C26 101.93(18)
C32 P1 C26 100.55(18)
C11 P1 Ru1 108.44(13)
C32 P1 Ru1 115.31(13)
C26 P1 Ru1 122.33(13)
C2 Ru1 C3 38.49(17)
C2 Ru1 C1 37.01(17)
C3 Ru1 C1 68.28(18)
C2 Ru1 C6 66.33(17)
C3 Ru1 C6 78.67(17)
C1 Ru1 C6 37.48(16)
C2 Ru1 C4 67.73(17)
C3 Ru1 C4 36.63(15)
C1 Ru1 C4 80.50(17)
C6 Ru1 C4 66.74(17)
C2 Ru1 C5 78.28(16)
C3 Ru1 C5 66.06(16)
C1 Ru1 C5 66.75(17)
C6 Ru1 C5 36.03(16)
C4 Ru1 C5 37.30(16)
C2 Ru1 P1 90.93(12)
C3 Ru1 P1 95.46(12)
C1 Ru1 P1 113.33(12)
C6 Ru1 P1 150.41(12)
C4 Ru1 P1 123.52(12)
C5 Ru1 P1 160.57(12)
C2 Ru1 Cl1 147.72(14)
C3 Ru1 Cl1 109.70(13)
C1 Ru1 Cl1 159.94(12)
C6 Ru1 Cl1 122.76(12)
C4 Ru1 Cl1 86.98(12)
C5 Ru1 Cl1 93.88(12)
P1 Ru1 Cl1 86.65(4)
C2 Ru1 Cl2 122.87(14)
C3 Ru1 Cl2 160.49(13)
C1 Ru1 Cl2 92.38(14)
C6 Ru1 Cl2 87.51(12)
C4 Ru1 Cl2 146.15(12)
C5 Ru1 Cl2 109.66(12)
P1 Ru1 Cl2 89.77(4)
Cl1 Ru1 Cl2 89.33(4)

loop_
_geom_bond_atom_site_label_1
_geom_bond_atom_site_label_2
_geom_bond_distance
C1 C2 1.391(6)
C1 C6 1.427(6)
C1 C7 1.486(7)
C1 Ru1 2.212(4)
C2 C3 1.439(6)
C2 Ru1 2.169(4)
C2 H2 0.9300
C3 C4 1.394(6)
C3 Ru1 2.197(4)
C3 H3 0.9300
C4 C5 1.433(6)
C4 C8 1.505(6)
C4 Ru1 2.237(4)
C5 C6 1.384(6)
C5 Ru1 2.245(4)
C5 H5 0.9300
C6 Ru1 2.230(4)
C6 H6 0.9300
C7 H7A 0.9600
C7 H7B 0.9600
C7 H7C 0.9600
C8 C9 1.515(7)
C8 C10 1.536(7)
C8 H8 0.9800
C9 H9A 0.9600
C9 H9B 0.9600
C9 H9C 0.9600
C10 H10A 0.9600
C10 H10B 0.9600
C10 H10C 0.9600
C11 C12 1.391(6)
C11 C16 1.392(5)
C11 P1 1.827(4)
C12 C13 1.382(6)
C12 H12 0.9300
C13 C14 1.374(6)
C13 H13 0.9300
C14 C15 1.373(6)
C14 O1 1.391(5)
C15 C16 1.394(6)
C15 H15 0.9300
C16 H16 0.9300
C17 O2 1.179(5)
C17 O1 1.359(5)
C17 C18 1.491(6)
C18 C19 1.386(6)
C18 C23 1.399(6)
C19 C20 1.364(6)
C19 H19 0.9300
C20 C21 1.371(7)
C20 H20 0.9300
C21 C22 1.374(8)
C21 H21 0.9300
C22 C23 1.383(7)
C22 H22 0.9300
C23 O3 1.399(6)
C24 O4 1.189(6)
C24 O3 1.354(6)
C24 C25 1.496(8)
C25 H25A 0.9600
C25 H25B 0.9600
C25 H25C 0.9600
C26 C31 1.378(6)
C26 C27 1.390(6)
C26 P1 1.837(4)
C27 C28 1.380(6)
C27 H27 0.9300
C28 C29 1.374(7)
C28 H28 0.9300
C29 C30 1.377(7)
C29 H29 0.9300
C30 C31 1.382(6)
C30 H30 0.9300
C31 H31 0.9300
C32 C37 1.385(6)
C32 C33 1.391(5)
C32 P1 1.836(4)
C33 C34 1.387(6)
C33 H33 0.9300
C34 C35 1.363(6)
C34 H34 0.9300
C35 C36 1.379(6)
C35 H35 0.9300
C36 C37 1.377(6)
C36 H36 0.9300
C37 H37 0.9300
Cl1 Ru1 2.4038(11)
Cl2 Ru1 2.4223(11)
P1 Ru1 2.3741(11)

loop_
_geom_hbond_atom_site_label_D
_geom_hbond_atom_site_label_H
_geom_hbond_atom_site_label_A
_geom_hbond_distance_DH
_geom_hbond_distance_HA
_geom_hbond_distance_DA
_geom_hbond_angle_DHA
_geom_hbond_site_symmetry_A
C13 H13 Cl1 0.93 2.85 3.675(4) 149.2 2_676
C31 H31 Cl1 0.93 2.73 3.293(4) 119.5 .
C31 H31 Cl2 0.93 2.75 3.472(5) 135.3 .
C37 H37 Cl2 0.93 2.70 3.553(4) 152.8 .

loop_
_geom_torsion_atom_site_label_1
_geom_torsion_atom_site_label_2
_geom_torsion_atom_site_label_3
_geom_torsion_atom_site_label_4
_geom_torsion
C6 C1 C2 C3 -0.8(7)
C7 C1 C2 C3 -179.7(4)
Ru1 C1 C2 C3 55.1(4)
C6 C1 C2 Ru1 -55.9(4)
C7 C1 C2 Ru1 125.3(5)
C1 C2 C3 C4 -0.5(7)
Ru1 C2 C3 C4 55.2(4)
C1 C2 C3 Ru1 -55.7(4)
C2 C3 C4 C5 1.7(6)
Ru1 C3 C4 C5 55.3(4)
C2 C3 C4 C8 -179.9(4)
Ru1 C3 C4 C8 -126.3(4)
C2 C3 C4 Ru1 -53.6(4)
C3 C4 C5 C6 -1.8(6)
C8 C4 C5 C6 179.8(4)
Ru1 C4 C5 C6 52.8(4)
C3 C4 C5 Ru1 -54.5(3)
C8 C4 C5 Ru1 127.0(4)
C4 C5 C6 C1 0.5(7)
Ru1 C5 C6 C1 53.1(4)
C4 C5 C6 Ru1 -52.6(4)
C2 C1 C6 C5 0.8(7)
C7 C1 C6 C5 179.7(5)
Ru1 C1 C6 C5 -54.0(4)
C2 C1 C6 Ru1 54.8(4)
C7 C1 C6 Ru1 -126.3(5)
C3 C4 C8 C9 23.9(7)
C5 C4 C8 C9 -157.8(4)
Ru1 C4 C8 C9 -67.5(6)
C3 C4 C8 C10 -100.8(5)
C5 C4 C8 C10 77.6(5)
Ru1 C4 C8 C10 167.9(4)
C16 C11 C12 C13 0.1(6)
P1 C11 C12 C13 171.8(4)
C11 C12 C13 C14 -1.1(7)
C12 C13 C14 C15 0.9(7)
C12 C13 C14 O1 -174.1(4)
C13 C14 C15 C16 0.3(7)
O1 C14 C15 C16 174.9(4)
C12 C11 C16 C15 1.2(6)
P1 C11 C16 C15 -170.3(3)
C14 C15 C16 C11 -1.4(7)
O2 C17 C18 C19 168.5(5)
O1 C17 C18 C19 -9.8(6)
O2 C17 C18 C23 -9.5(8)
O1 C17 C18 C23 172.2(4)
C23 C18 C19 C20 0.1(7)
C17 C18 C19 C20 -178.0(4)
C18 C19 C20 C21 -2.2(7)
C19 C20 C21 C22 2.0(8)
C20 C21 C22 C23 0.3(8)
C21 C22 C23 O3 175.1(5)
C21 C22 C23 C18 -2.4(8)
C19 C18 C23 C22 2.2(7)
C17 C18 C23 C22 -179.8(4)
C19 C18 C23 O3 -175.2(4)
C17 C18 C23 O3 2.9(7)
C31 C26 C27 C28 1.9(7)
P1 C26 C27 C28 -179.1(4)
C26 C27 C28 C29 -1.2(7)
C27 C28 C29 C30 0.2(8)
C28 C29 C30 C31 0.0(7)
C27 C26 C31 C30 -1.6(6)
P1 C26 C31 C30 179.4(3)
C29 C30 C31 C26 0.7(7)
C37 C32 C33 C34 -0.3(6)
P1 C32 C33 C34 -173.8(3)
C32 C33 C34 C35 0.2(7)
C33 C34 C35 C36 0.2(7)
C34 C35 C36 C37 -0.5(8)
C35 C36 C37 C32 0.4(7)
C33 C32 C37 C36 0.0(7)
P1 C32 C37 C36 173.9(4)
O2 C17 O1 C14 0.2(7)
C18 C17 O1 C14 178.6(4)
C15 C14 O1 C17 48.7(7)
C13 C14 O1 C17 -136.4(5)
O4 C24 O3 C23 -0.7(8)
C25 C24 O3 C23 179.2(4)
C22 C23 O3 C24 109.2(5)
C18 C23 O3 C24 -73.4(6)
C12 C11 P1 C32 144.2(3)
C16 C11 P1 C32 -44.5(4)
C12 C11 P1 C26 39.2(4)
C16 C11 P1 C26 -149.4(3)
C12 C11 P1 Ru1 -91.1(3)
C16 C11 P1 Ru1 80.3(4)
C37 C32 P1 C11 165.2(3)
C33 C32 P1 C11 -21.2(4)
C37 C32 P1 C26 -88.8(4)
C33 C32 P1 C26 84.7(4)
C37 C32 P1 Ru1 44.8(4)
C33 C32 P1 Ru1 -141.6(3)
C31 C26 P1 C11 -130.2(4)
C27 C26 P1 C11 50.9(4)
C31 C26 P1 C32 120.2(4)
C27 C26 P1 C32 -58.8(4)
C31 C26 P1 Ru1 -9.1(4)
C27 C26 P1 Ru1 172.0(3)
